data_4022832
loop_
_publ_author_name
'Carl J. Lovely'
'Hongwang Du'
'Rasapalli Sivappa'
'Manojkumar R. Bhandari'
'Yong He'
'H. V. Rasika Dias'

_publ_contact_author_address
;Department of Chemistry and Biochemistry
The University of Texas at Arlington
Arlington, Texas 76019-0065, USA
;
_publ_contact_author_email dias@uta.edu
_publ_contact_author_fax 817-272-3808
_publ_contact_author_name 'Prof. H. V. R. Dias'
_publ_contact_author_phone 817-272-3813
_publ_section_title
;
 Preparation and Diels-Alder Chemistry of 4-Vinylimidazoles
;
_journal_name_full 'Journal of Organic Chemistry'
_journal_page_first 3741
_journal_page_last 3749
_journal_paper_doi 10.1021/jo0626008
_journal_volume 72
_journal_year 2007
_chemical_formula_sum 'C33 H28 N4 O4'
_chemical_formula_weight 544.59
_chemical_name_common Compound-31f
_chemical_name_systematic
; 
 ? 
;
_space_group_IT_number 14
_symmetry_cell_setting monoclinic
_symmetry_space_group_name_Hall '-P 2yn'
_symmetry_space_group_name_H-M 'P 1 21/n 1'
_atom_sites_solution_hydrogens geom
_atom_sites_solution_primary direct
_atom_sites_solution_secondary difmap
_audit_creation_method SHELXL-97
_cell_angle_alpha 90.00
_cell_angle_beta 101.92(2)
_cell_angle_gamma 90.00
_cell_formula_units_Z 4
_cell_length_a 9.2165(18)
_cell_length_b 15.144(3)
_cell_length_c 20.742(4)
_cell_measurement_reflns_used 41
_cell_measurement_temperature 293(2)
_cell_measurement_theta_max 18.38
_cell_measurement_theta_min 2.00
_cell_volume 2832.5(9)
_computing_cell_refinement 'Siemens XSCANS'
_computing_data_collection 'Siemens XSCANS'
_computing_data_reduction 'Siemens SHELXTL'
_computing_molecular_graphics 'Siemens SHELXTL'
_computing_publication_material 'Siemens SHELXTL'
_computing_structure_refinement 'SHELXL-97 (Sheldrick, 1997)'
_computing_structure_solution 'SHELXS-97 (Sheldrick, 1990)'
_diffrn_ambient_temperature 293(2)
_diffrn_measured_fraction_theta_full 0.973
_diffrn_measured_fraction_theta_max 0.973
_diffrn_measurement_method '\w scans'
_diffrn_radiation_monochromator graphite
_diffrn_radiation_source 'fine-focus sealed tube'
_diffrn_radiation_type MoK\a
_diffrn_radiation_wavelength 0.71073
_diffrn_reflns_av_R_equivalents 0.0213
_diffrn_reflns_av_sigmaI/netI 0.0462
_diffrn_reflns_limit_h_max 9
_diffrn_reflns_limit_h_min -9
_diffrn_reflns_limit_k_max 9
_diffrn_reflns_limit_k_min -16
_diffrn_reflns_limit_l_max 22
_diffrn_reflns_limit_l_min -22
_diffrn_reflns_number 4818
_diffrn_reflns_theta_full 22.50
_diffrn_reflns_theta_max 22.50
_diffrn_reflns_theta_min 2.01
_diffrn_standards_interval_count 97
_diffrn_standards_number 3
_exptl_absorpt_coefficient_mu 0.085
_exptl_absorpt_correction_T_max 0.9715
_exptl_absorpt_correction_T_min 0.9553
_exptl_absorpt_correction_type empirical
_exptl_absorpt_process_details Psi-scan
_exptl_crystal_colour colorless
_exptl_crystal_density_diffrn 1.277
_exptl_crystal_density_method 'not measured'
_exptl_crystal_description diamond
_exptl_crystal_F_000 1144
_exptl_crystal_size_max 0.54
_exptl_crystal_size_mid 0.44
_exptl_crystal_size_min 0.34
_refine_diff_density_max 0.137
_refine_diff_density_min -0.166
_refine_diff_density_rms 0.032
_refine_ls_extinction_method none
_refine_ls_goodness_of_fit_ref 1.003
_refine_ls_hydrogen_treatment mixed
_refine_ls_matrix_type full
_refine_ls_number_parameters 371
_refine_ls_number_reflns 3600
_refine_ls_number_restraints 0
_refine_ls_restrained_S_all 1.003
_refine_ls_R_factor_all 0.0754
_refine_ls_R_factor_gt 0.0439
_refine_ls_shift/su_max 0.010
_refine_ls_shift/su_mean 0.000
_refine_ls_structure_factor_coef Fsqd
_refine_ls_weighting_details 'calc w=1/[\s^2^(Fo^2^)+(0.0526P)^2^+0.4387P] where P=(Fo^2^+2Fc^2^)/3'
_refine_ls_weighting_scheme calc
_refine_ls_wR_factor_gt 0.0993
_refine_ls_wR_factor_ref 0.1146
_reflns_number_gt 2485
_reflns_number_total 3600
_reflns_threshold_expression >2sigma(I)
_cod_data_source_file jo0626008si20070226_025108_2.cif
_cod_data_source_block rd249
_cod_depositor_comments
;
The following automatic conversions were performed:
'_symmetry_cell_setting' value 'Monoclinic' changed to 'monoclinic'
according to '/home/saulius/struct/CIF-dictionaries/cif_core.dic'
dictionary named 'cif_core.dic' version 2.4.1 from 2010-06-29.

Automatic conversion script
Id: cif_fix_enum 1527 2010-12-29 10:47:43Z saulius 
;
_cod_original_sg_symbol_H-M 'P 21/n'
_cod_database_code 4022832

loop_
_symmetry_equiv_pos_as_xyz
'x, y, z'
'-x+1/2, y+1/2, -z+1/2'
'-x, -y, -z'
'x-1/2, -y-1/2, z-1/2'

loop_
_atom_site_label
_atom_site_type_symbol
_atom_site_fract_x
_atom_site_fract_y
_atom_site_fract_z
_atom_site_U_iso_or_equiv
_atom_site_adp_type
_atom_site_occupancy
_atom_site_symmetry_multiplicity
_atom_site_calc_flag
_atom_site_refinement_flags
O1 O 0.0782(2) 0.84822(14) 0.13772(12) 0.0790(7) Uani 1 1 d .
O2 O 0.5684(2) 0.84547(13) 0.23335(10) 0.0697(6) Uani 1 1 d .
O3 O 0.1773(2) 0.55048(11) -0.00220(8) 0.0526(5) Uani 1 1 d .
O4 O 0.2002(3) 0.31381(13) 0.13294(10) 0.0865(8) Uani 1 1 d .
N1 N 0.5717(2) 0.61898(15) 0.22306(10) 0.0529(6) Uani 1 1 d .
N2 N 0.4313(3) 0.53722(15) 0.14529(11) 0.0550(6) Uani 1 1 d .
N3 N 0.3268(3) 0.86742(14) 0.17964(11) 0.0501(6) Uani 1 1 d .
N4 N 0.1911(2) 0.41819(12) 0.05302(9) 0.0415(5) Uani 1 1 d .
C1 C 0.5650(3) 0.5470(2) 0.18254(15) 0.0605(8) Uani 1 1 d .
C2 C 0.3491(3) 0.60594(16) 0.16253(11) 0.0396(6) Uani 1 1 d .
C3 C 0.1888(3) 0.62333(16) 0.13369(11) 0.0389(6) Uani 1 1 d .
H3A H 0.1840 0.6669 0.0984 0.047 Uiso 1 1 calc R
C4 C 0.1215(3) 0.66564(17) 0.18800(12) 0.0464(7) Uani 1 1 d .
H4A H 0.0206 0.6838 0.1695 0.056 Uiso 1 1 calc R
H4B H 0.1180 0.6221 0.2219 0.056 Uiso 1 1 calc R
C5 C 0.2105(3) 0.74574(17) 0.21910(13) 0.0473(7) Uani 1 1 d .
H5A H 0.1721 0.7622 0.2581 0.057 Uiso 1 1 calc R
C6 C 0.3802(3) 0.73567(17) 0.24128(12) 0.0463(7) Uani 1 1 d .
H6A H 0.4070 0.7304 0.2894 0.056 Uiso 1 1 calc R
C7 C 0.4319(3) 0.65619(16) 0.21016(12) 0.0422(6) Uani 1 1 d .
C8 C 0.4420(3) 0.82100(18) 0.21974(13) 0.0503(7) Uani 1 1 d .
C9 C 0.1909(3) 0.82442(18) 0.17388(14) 0.0534(7) Uani 1 1 d .
C10 C 0.3446(3) 0.95165(17) 0.14967(14) 0.0512(7) Uani 1 1 d .
C11 C 0.4543(4) 0.9640(2) 0.11457(17) 0.0700(9) Uani 1 1 d .
H11A H 0.5188 0.9183 0.1102 0.084 Uiso 1 1 calc R
C12 C 0.4677(4) 1.0453(2) 0.08591(17) 0.0780(10) Uani 1 1 d .
H12A H 0.5423 1.0543 0.0625 0.094 Uiso 1 1 calc R
C13 C 0.3724(4) 1.1123(2) 0.09161(18) 0.0801(10) Uani 1 1 d .
H13A H 0.3817 1.1668 0.0721 0.096 Uiso 1 1 calc R
C14 C 0.2630(4) 1.0991(2) 0.12623(17) 0.0765(10) Uani 1 1 d .
H14A H 0.1974 1.1445 0.1299 0.092 Uiso 1 1 calc R
C15 C 0.2498(3) 1.01867(19) 0.15566(15) 0.0619(8) Uani 1 1 d .
H15A H 0.1760 1.0102 0.1796 0.074 Uiso 1 1 calc R
C16 C 0.6942(4) 0.4899(3) 0.17803(19) 0.1029(14) Uani 1 1 d .
H16A H 0.6630 0.4441 0.1461 0.154 Uiso 1 1 calc R
H16B H 0.7329 0.4637 0.2203 0.154 Uiso 1 1 calc R
H16C H 0.7698 0.5249 0.1648 0.154 Uiso 1 1 calc R
C17 C 0.6989(3) 0.6482(2) 0.27342(14) 0.0615(8) Uani 1 1 d .
H17A H 0.7167 0.7103 0.2667 0.074 Uiso 1 1 calc R
H17B H 0.7863 0.6158 0.2679 0.074 Uiso 1 1 calc R
C18 C 0.6769(3) 0.6351(2) 0.34259(14) 0.0597(8) Uani 1 1 d .
C19 C 0.6932(4) 0.7048(3) 0.38612(18) 0.0867(11) Uani 1 1 d .
H19A H 0.7152 0.7608 0.3725 0.104 Uiso 1 1 calc R
C20 C 0.6765(5) 0.6911(4) 0.4507(2) 0.1181(17) Uani 1 1 d .
H20A H 0.6875 0.7381 0.4802 0.142 Uiso 1 1 calc R
C21 C 0.6439(5) 0.6088(5) 0.4707(2) 0.130(2) Uani 1 1 d .
H21A H 0.6333 0.5999 0.5138 0.156 Uiso 1 1 calc R
C22 C 0.6269(5) 0.5400(4) 0.4279(2) 0.1120(15) Uani 1 1 d .
H22A H 0.6044 0.4840 0.4415 0.134 Uiso 1 1 calc R
C23 C 0.6433(4) 0.5539(3) 0.36439(17) 0.0799(10) Uani 1 1 d .
H23A H 0.6311 0.5065 0.3352 0.096 Uiso 1 1 calc R
C24 C 0.1043(3) 0.54109(15) 0.10391(12) 0.0416(6) Uani 1 1 d .
H24A H -0.0003 0.5571 0.0888 0.050 Uiso 1 1 calc R
C25 C 0.1622(3) 0.50775(16) 0.04538(12) 0.0408(6) Uani 1 1 d .
C26 C 0.1713(3) 0.38788(19) 0.11351(13) 0.0524(7) Uani 1 1 d .
C27 C 0.1123(3) 0.46094(17) 0.14869(13) 0.0542(7) Uani 1 1 d .
H27A H 0.1778 0.4723 0.1909 0.065 Uiso 1 1 calc R
H27B H 0.0147 0.4462 0.1562 0.065 Uiso 1 1 calc R
C28 C 0.2617(3) 0.36679(16) 0.01023(12) 0.0429(7) Uani 1 1 d .
C29 C 0.1866(3) 0.29976(18) -0.02660(14) 0.0586(8) Uani 1 1 d .
H29A H 0.0891 0.2869 -0.0243 0.070 Uiso 1 1 calc R
C30 C 0.2590(5) 0.2513(2) -0.06747(16) 0.0759(10) Uani 1 1 d .
H30A H 0.2099 0.2059 -0.0933 0.091 Uiso 1 1 calc R
C31 C 0.4029(5) 0.2711(2) -0.06940(17) 0.0826(11) Uani 1 1 d .
H31A H 0.4507 0.2391 -0.0972 0.099 Uiso 1 1 calc R
C32 C 0.4778(4) 0.3370(2) -0.03118(18) 0.0801(10) Uani 1 1 d .
H32A H 0.5765 0.3486 -0.0320 0.096 Uiso 1 1 calc R
C33 C 0.4058(4) 0.38566(19) 0.00823(14) 0.0612(8) Uani 1 1 d .
H33A H 0.4548 0.4315 0.0336 0.073 Uiso 1 1 calc R

loop_
_atom_site_aniso_label
_atom_site_aniso_U_11
_atom_site_aniso_U_22
_atom_site_aniso_U_33
_atom_site_aniso_U_23
_atom_site_aniso_U_13
_atom_site_aniso_U_12
O1 0.0555(15) 0.0620(14) 0.1065(17) 0.0101(12) -0.0130(13) 0.0034(11)
O2 0.0481(14) 0.0605(13) 0.0909(15) -0.0053(11) -0.0077(11) -0.0039(11)
O3 0.0744(14) 0.0396(10) 0.0419(10) 0.0055(9) 0.0074(10) -0.0022(10)
O4 0.152(2) 0.0445(13) 0.0721(14) 0.0223(11) 0.0451(15) 0.0185(14)
N1 0.0441(15) 0.0598(15) 0.0494(13) -0.0068(12) -0.0030(11) 0.0131(12)
N2 0.0540(16) 0.0545(15) 0.0525(14) -0.0082(12) 0.0017(13) 0.0158(13)
N3 0.0449(15) 0.0414(13) 0.0595(14) -0.0077(11) 0.0002(12) 0.0047(12)
N4 0.0538(14) 0.0321(12) 0.0386(12) 0.0028(10) 0.0098(10) -0.0004(10)
C1 0.052(2) 0.067(2) 0.0587(18) -0.0075(16) 0.0010(16) 0.0239(16)
C2 0.0427(16) 0.0390(14) 0.0357(13) -0.0022(12) 0.0049(12) 0.0086(13)
C3 0.0417(16) 0.0368(14) 0.0374(13) 0.0005(11) 0.0064(12) 0.0030(12)
C4 0.0437(16) 0.0471(16) 0.0483(15) -0.0028(13) 0.0088(13) 0.0070(13)
C5 0.0452(16) 0.0510(17) 0.0458(15) -0.0099(13) 0.0094(13) 0.0074(14)
C6 0.0489(17) 0.0488(17) 0.0379(14) -0.0078(13) 0.0012(13) 0.0060(14)
C7 0.0387(16) 0.0452(16) 0.0409(15) -0.0013(13) 0.0040(13) 0.0076(13)
C8 0.050(2) 0.0464(17) 0.0496(16) -0.0162(14) -0.0009(15) 0.0038(16)
C9 0.048(2) 0.0426(16) 0.0647(19) -0.0114(15) 0.0015(16) 0.0054(16)
C10 0.0501(18) 0.0395(16) 0.0580(17) -0.0072(14) -0.0030(15) 0.0034(15)
C11 0.064(2) 0.056(2) 0.092(2) 0.0000(18) 0.0206(19) 0.0085(17)
C12 0.068(2) 0.074(2) 0.092(2) 0.008(2) 0.0158(19) -0.010(2)
C13 0.088(3) 0.059(2) 0.086(2) 0.0062(19) -0.001(2) -0.005(2)
C14 0.092(3) 0.049(2) 0.082(2) -0.0050(18) 0.005(2) 0.0169(19)
C15 0.067(2) 0.0476(19) 0.0691(19) -0.0076(16) 0.0093(16) 0.0108(16)
C16 0.072(2) 0.107(3) 0.118(3) -0.035(3) -0.007(2) 0.045(2)
C17 0.0436(18) 0.068(2) 0.0647(19) -0.0030(16) -0.0069(15) 0.0074(16)
C18 0.0437(18) 0.072(2) 0.0546(18) -0.0053(17) -0.0102(15) 0.0023(16)
C19 0.079(3) 0.095(3) 0.076(2) -0.026(2) -0.007(2) -0.002(2)
C20 0.095(3) 0.180(5) 0.071(3) -0.049(3) -0.002(2) -0.008(4)
C21 0.078(3) 0.239(7) 0.065(3) 0.008(4) -0.003(2) -0.022(4)
C22 0.086(3) 0.160(5) 0.082(3) 0.024(3) 0.000(2) -0.033(3)
C23 0.067(2) 0.093(3) 0.073(2) 0.004(2) -0.0006(18) -0.009(2)
C24 0.0421(15) 0.0381(14) 0.0435(14) 0.0009(12) 0.0059(12) 0.0035(13)
C25 0.0455(17) 0.0362(15) 0.0371(14) 0.0022(13) 0.0001(12) -0.0033(13)
C26 0.066(2) 0.0423(17) 0.0513(17) 0.0057(14) 0.0184(15) -0.0023(15)
C27 0.0649(19) 0.0494(17) 0.0518(16) 0.0018(14) 0.0200(15) -0.0015(15)
C28 0.0552(19) 0.0342(14) 0.0393(14) 0.0048(12) 0.0097(13) 0.0039(14)
C29 0.063(2) 0.0436(17) 0.0635(18) -0.0098(15) 0.0006(16) 0.0007(16)
C30 0.106(3) 0.050(2) 0.065(2) -0.0165(16) 0.002(2) 0.004(2)
C31 0.116(3) 0.068(2) 0.074(2) -0.006(2) 0.046(2) 0.009(2)
C32 0.085(3) 0.070(2) 0.098(3) -0.001(2) 0.050(2) -0.002(2)
C33 0.072(2) 0.0510(17) 0.0672(19) -0.0048(15) 0.0296(17) -0.0083(17)

loop_
_atom_type_symbol
_atom_type_description
_atom_type_scat_dispersion_real
_atom_type_scat_dispersion_imag
_atom_type_scat_source
C C 0.0033 0.0016 'International Tables Vol C Tables 4.2.6.8 and 6.1.1.4'
H H 0.0000 0.0000 'International Tables Vol C Tables 4.2.6.8 and 6.1.1.4'
N N 0.0061 0.0033 'International Tables Vol C Tables 4.2.6.8 and 6.1.1.4'
O O 0.0106 0.0060 'International Tables Vol C Tables 4.2.6.8 and 6.1.1.4'

loop_
_geom_angle_atom_site_label_1
_geom_angle_atom_site_label_2
_geom_angle_atom_site_label_3
_geom_angle
C1 N1 C7 106.5(2)
C1 N1 C17 127.2(2)
C7 N1 C17 126.2(2)
C1 N2 C2 105.1(2)
C9 N3 C8 112.0(2)
C9 N3 C10 123.8(2)
C8 N3 C10 124.1(2)
C25 N4 C26 111.8(2)
C25 N4 C28 124.2(2)
C26 N4 C28 122.9(2)
N2 C1 N1 111.5(2)
N2 C1 C16 124.0(3)
N1 C1 C16 124.4(3)
C7 C2 N2 110.9(2)
C7 C2 C3 123.7(2)
N2 C2 C3 125.4(2)
C2 C3 C24 113.3(2)
C2 C3 C4 107.16(19)
C24 C3 C4 112.8(2)
C2 C3 H3A 107.8
C24 C3 H3A 107.8
C4 C3 H3A 107.8
C5 C4 C3 112.2(2)
C5 C4 H4A 109.2
C3 C4 H4A 109.2
C5 C4 H4B 109.2
C3 C4 H4B 109.2
H4A C4 H4B 107.9
C9 C5 C4 112.4(2)
C9 C5 C6 104.3(2)
C4 C5 C6 118.0(2)
C9 C5 H5A 107.2
C4 C5 H5A 107.2
C6 C5 H5A 107.2
C7 C6 C8 112.8(2)
C7 C6 C5 110.2(2)
C8 C6 C5 104.3(2)
C7 C6 H6A 109.8
C8 C6 H6A 109.8
C5 C6 H6A 109.8
C2 C7 N1 106.0(2)
C2 C7 C6 126.1(2)
N1 C7 C6 128.0(2)
O2 C8 N3 124.5(3)
O2 C8 C6 126.9(3)
N3 C8 C6 108.6(2)
O1 C9 N3 123.9(3)
O1 C9 C5 127.0(3)
N3 C9 C5 109.1(2)
C15 C10 C11 120.2(3)
C15 C10 N3 119.1(3)
C11 C10 N3 120.7(3)
C10 C11 C12 119.3(3)
C10 C11 H11A 120.3
C12 C11 H11A 120.3
C13 C12 C11 120.6(3)
C13 C12 H12A 119.7
C11 C12 H12A 119.7
C12 C13 C14 119.6(3)
C12 C13 H13A 120.2
C14 C13 H13A 120.2
C13 C14 C15 120.3(3)
C13 C14 H14A 119.9
C15 C14 H14A 119.9
C10 C15 C14 120.0(3)
C10 C15 H15A 120.0
C14 C15 H15A 120.0
C1 C16 H16A 109.5
C1 C16 H16B 109.5
H16A C16 H16B 109.5
C1 C16 H16C 109.5
H16A C16 H16C 109.5
H16B C16 H16C 109.5
N1 C17 C18 113.2(2)
N1 C17 H17A 108.9
C18 C17 H17A 108.9
N1 C17 H17B 108.9
C18 C17 H17B 108.9
H17A C17 H17B 107.7
C23 C18 C19 118.3(3)
C23 C18 C17 121.2(3)
C19 C18 C17 120.5(3)
C18 C19 C20 119.8(4)
C18 C19 H19A 120.1
C20 C19 H19A 120.1
C21 C20 C19 120.1(4)
C21 C20 H20A 120.0
C19 C20 H20A 120.0
C22 C21 C20 120.4(5)
C22 C21 H21A 119.8
C20 C21 H21A 119.8
C21 C22 C23 119.3(5)
C21 C22 H22A 120.3
C23 C22 H22A 120.3
C18 C23 C22 122.1(4)
C18 C23 H23A 118.9
C22 C23 H23A 118.9
C25 C24 C27 104.1(2)
C25 C24 C3 111.2(2)
C27 C24 C3 116.5(2)
C25 C24 H24A 108.2
C27 C24 H24A 108.2
C3 C24 H24A 108.2
O3 C25 N4 124.4(2)
O3 C25 C24 126.5(2)
N4 C25 C24 109.1(2)
O4 C26 N4 123.5(3)
O4 C26 C27 127.4(2)
N4 C26 C27 109.1(2)
C26 C27 C24 105.7(2)
C26 C27 H27A 110.6
C24 C27 H27A 110.6
C26 C27 H27B 110.6
C24 C27 H27B 110.6
H27A C27 H27B 108.7
C33 C28 C29 121.3(3)
C33 C28 N4 118.3(2)
C29 C28 N4 120.4(3)
C28 C29 C30 118.7(3)
C28 C29 H29A 120.7
C30 C29 H29A 120.7
C31 C30 C29 119.5(3)
C31 C30 H30A 120.2
C29 C30 H30A 120.2
C30 C31 C32 121.2(3)
C30 C31 H31A 119.4
C32 C31 H31A 119.4
C33 C32 C31 119.3(3)
C33 C32 H32A 120.4
C31 C32 H32A 120.4
C32 C33 C28 119.9(3)
C32 C33 H33A 120.0
C28 C33 H33A 120.0

loop_
_geom_bond_atom_site_label_1
_geom_bond_atom_site_label_2
_geom_bond_distance
O1 C9 1.204(3)
O2 C8 1.199(3)
O3 C25 1.212(3)
O4 C26 1.203(3)
N1 C1 1.370(3)
N1 C7 1.381(3)
N1 C17 1.468(3)
N2 C1 1.320(3)
N2 C2 1.377(3)
N3 C9 1.394(4)
N3 C8 1.396(3)
N3 C10 1.443(3)
N4 C25 1.385(3)
N4 C26 1.383(3)
N4 C28 1.434(3)
C1 C16 1.491(4)
C2 C7 1.351(3)
C2 C3 1.498(3)
C3 C24 1.530(3)
C3 C4 1.534(3)
C3 H3A 0.9800
C4 C5 1.530(3)
C4 H4A 0.9700
C4 H4B 0.9700
C5 C9 1.504(4)
C5 C6 1.544(4)
C5 H5A 0.9800
C6 C7 1.490(3)
C6 C8 1.516(4)
C6 H6A 0.9800
C10 C15 1.362(4)
C10 C11 1.375(4)
C11 C12 1.383(4)
C11 H11A 0.9300
C12 C13 1.363(4)
C12 H12A 0.9300
C13 C14 1.368(5)
C13 H13A 0.9300
C14 C15 1.379(4)
C14 H14A 0.9300
C15 H15A 0.9300
C16 H16A 0.9600
C16 H16B 0.9600
C16 H16C 0.9600
C17 C18 1.503(4)
C17 H17A 0.9700
C17 H17B 0.9700
C18 C23 1.368(4)
C18 C19 1.377(4)
C19 C20 1.395(5)
C19 H19A 0.9300
C20 C21 1.366(7)
C20 H20A 0.9300
C21 C22 1.356(7)
C21 H21A 0.9300
C22 C23 1.373(5)
C22 H22A 0.9300
C23 H23A 0.9300
C24 C25 1.510(3)
C24 C27 1.521(3)
C24 H24A 0.9800
C26 C27 1.489(4)
C27 H27A 0.9700
C27 H27B 0.9700
C28 C33 1.367(4)
C28 C29 1.369(4)
C29 C30 1.391(4)
C29 H29A 0.9300
C30 C31 1.368(5)
C30 H30A 0.9300
C31 C32 1.370(5)
C31 H31A 0.9300
C32 C33 1.370(4)
C32 H32A 0.9300
C33 H33A 0.9300
